data_7117831
loop_
_publ_author_name
'A. W. Augustyniak'
'M. Fandzloch'
'M. Domingo'
'I. Lakomsk'
'J. A. R. Navarro'

_publ_section_title
;
 A vanadium(IV) pyrazolate metal-organic polyhedron with permanent
 porosity and adsorption selectivity
;
_journal_name_full Chem.Commun.
_journal_page_first 14724
_journal_paper_doi 10.1039/C5cc05913E
_journal_volume 51
_journal_year 2015
_chemical_formula_sum 'C84 H60 N24 O40 V12'
_chemical_formula_weight 2656.84
_chemical_name_common 'Vanadium MOP'
_chemical_name_systematic 'Vanadium benzenebipyrazolate'
_space_group_IT_number 217
_symmetry_cell_setting cubic
_symmetry_space_group_name_Hall 'I -4 2 3'
_symmetry_space_group_name_H-M 'I -4 3 m'
_atom_sites_solution_hydrogens geom
_atom_sites_solution_primary direct
_atom_sites_solution_secondary difmap
_audit_creation_method SHELXL-97
_audit_update_record
;
2015-07-11 deposited with the CCDC.
2015-08-10 downloaded from the CCDC.
;
_cell_angle_alpha 90.000(5)
_cell_angle_beta 90.000(5)
_cell_angle_gamma 90.000(5)
_cell_formula_units_Z 2
_cell_length_a 20.084(5)
_cell_length_b 20.084(5)
_cell_length_c 20.084(5)
_cell_measurement_reflns_used 1171
_cell_measurement_temperature 100(2)
_cell_measurement_theta_max 15.50
_cell_measurement_theta_min 2.87
_cell_volume 8101(3)
_computing_cell_refinement 'Bruker SAINT'
_computing_data_collection 'Bruker APEX2'
_computing_data_reduction 'Bruker SAINT'
_computing_molecular_graphics 'Bruker SHELXTL'
_computing_publication_material 'SHELXS-97 (Sheldrick 2008)'
_computing_structure_refinement 'SHELXL-2014 (Sheldrick 2014)'
_computing_structure_solution 'SHELXS-97 (Sheldrick 2008)'
_diffrn_ambient_temperature 100(2)
_diffrn_measured_fraction_theta_full 0.993
_diffrn_measured_fraction_theta_max 0.993
_diffrn_measurement_device_type 'Bruker APEX-II CCD'
_diffrn_measurement_method '\f and \w scans'
_diffrn_radiation_monochromator graphite
_diffrn_radiation_source 'fine-focus sealed tube'
_diffrn_radiation_type MoK\a
_diffrn_radiation_wavelength 0.71069
_diffrn_reflns_av_R_equivalents 0.1431
_diffrn_reflns_av_sigmaI/netI 0.0426
_diffrn_reflns_limit_h_max 16
_diffrn_reflns_limit_h_min -16
_diffrn_reflns_limit_k_max 15
_diffrn_reflns_limit_k_min -16
_diffrn_reflns_limit_l_max 16
_diffrn_reflns_limit_l_min -16
_diffrn_reflns_number 9445
_diffrn_reflns_theta_full 17.28
_diffrn_reflns_theta_max 17.28
_diffrn_reflns_theta_min 2.48
_exptl_absorpt_coefficient_mu 0.720
_exptl_absorpt_correction_type none
_exptl_crystal_colour yellow
_exptl_crystal_density_diffrn 1.089
_exptl_crystal_density_method 'not measured'
_exptl_crystal_description prism
_exptl_crystal_F_000 2632
_exptl_crystal_preparation 'Magnetic properties, Adsorption'
_exptl_crystal_recrystallization_method 'Re-crystallisation from solvent: DMF'
_exptl_crystal_size_max 0.1
_exptl_crystal_size_mid 0.1
_exptl_crystal_size_min 0.1
_refine_diff_density_max 0.257
_refine_diff_density_min -0.300
_refine_diff_density_rms 0.068
_refine_ls_abs_structure_details 'Flack H D (1983), Acta Cryst. A39, 876-881'
_refine_ls_abs_structure_Flack 0.03(16)
_refine_ls_extinction_method none
_refine_ls_goodness_of_fit_ref 1.250
_refine_ls_hydrogen_treatment mixed
_refine_ls_matrix_type full
_refine_ls_number_parameters 68
_refine_ls_number_reflns 497
_refine_ls_number_restraints 0
_refine_ls_restrained_S_all 1.250
_refine_ls_R_factor_all 0.0744
_refine_ls_R_factor_gt 0.0683
_refine_ls_shift/su_max 0.002
_refine_ls_shift/su_mean 0.000
_refine_ls_structure_factor_coef Fsqd
_refine_ls_weighting_details 'calc w=1/[\s^2^(Fo^2^)+(0.1041P)^2^+3.3487P] where P=(Fo^2^+2Fc^2^)/3'
_refine_ls_weighting_scheme calc
_refine_ls_wR_factor_gt 0.1601
_refine_ls_wR_factor_ref 0.1648
_reflns_number_gt 467
_reflns_number_total 497
_reflns_threshold_expression >2sigma(I)
_cod_data_source_file c5cc05913e2.cif.txt
_cod_data_source_block jg15
_cod_original_sg_symbol_H-M I-43m
_cod_database_code 7117831

loop_
_symmetry_equiv_pos_as_xyz
'x, y, z'
'-x, -y, z'
'x, -y, -z'
'-x, y, -z'
'z, x, y'
'y, z, x'
'-z, -x, y'
'-y, z, -x'
'z, -x, -y'
'-y, -z, x'
'-z, x, -y'
'y, -z, -x'
'y, x, z'
'-y, -x, z'
'-y, x, -z'
'y, -x, -z'
'x, z, y'
'z, y, x'
'-x, -z, y'
'z, -y, -x'
'-x, z, -y'
'-z, -y, x'
'x, -z, -y'
'-z, y, -x'
'x+1/2, y+1/2, z+1/2'
'-x+1/2, -y+1/2, z+1/2'
'x+1/2, -y+1/2, -z+1/2'
'-x+1/2, y+1/2, -z+1/2'
'z+1/2, x+1/2, y+1/2'
'y+1/2, z+1/2, x+1/2'
'-z+1/2, -x+1/2, y+1/2'
'-y+1/2, z+1/2, -x+1/2'
'z+1/2, -x+1/2, -y+1/2'
'-y+1/2, -z+1/2, x+1/2'
'-z+1/2, x+1/2, -y+1/2'
'y+1/2, -z+1/2, -x+1/2'
'y+1/2, x+1/2, z+1/2'
'-y+1/2, -x+1/2, z+1/2'
'-y+1/2, x+1/2, -z+1/2'
'y+1/2, -x+1/2, -z+1/2'
'x+1/2, z+1/2, y+1/2'
'z+1/2, y+1/2, x+1/2'
'-x+1/2, -z+1/2, y+1/2'
'z+1/2, -y+1/2, -x+1/2'
'-x+1/2, z+1/2, -y+1/2'
'-z+1/2, -y+1/2, x+1/2'
'x+1/2, -z+1/2, -y+1/2'
'-z+1/2, y+1/2, -x+1/2'

loop_
_atom_site_label
_atom_site_type_symbol
_atom_site_fract_x
_atom_site_fract_y
_atom_site_fract_z
_atom_site_U_iso_or_equiv
_atom_site_adp_type
_atom_site_occupancy
_atom_site_symmetry_multiplicity
_atom_site_calc_flag
_atom_site_refinement_flags
_atom_site_disorder_assembly
_atom_site_disorder_group
V1 V 0.29948(11) 0.18251(15) 0.29948(11) 0.0494(15) Uani 1 2 d S . .
C2 C 0.1029(7) 0.1029(7) 0.3130(7) 0.018(5) Uiso 1 2 d S . .
C3 C 0.0498(6) 0.0498(6) 0.3173(10) 0.031(6) Uani 1 2 d S . .
C4 C 0.0644(5) -0.0146(7) 0.3182(7) 0.057(5) Uani 1 1 d . . .
H3 H 0.1088 -0.0275 0.3188 0.068 Uiso 1 1 calc R . .
N1 N 0.2009(5) 0.1519(5) 0.3082(4) 0.043(3) Uani 1 1 d . . .
C1 C 0.1682(7) 0.0936(7) 0.3109(6) 0.042(4) Uani 1 1 d . . .
H1 H 0.1887 0.0521 0.3114 0.051 Uiso 1 1 calc R . .
C5 C 0.4211(10) 0.2595(8) 0.2595(8) 0.062(7) Uani 1 2 d S . .
H5 H 0.4665 0.2660 0.2660 0.09(7) Uiso 1 2 calc SR . .
O3 O 0.3945(5) 0.2159(4) 0.2954(5) 0.059(3) Uani 1 1 d . . .
O1 O 0.2663(5) 0.2663(5) 0.2663(5) 0.034(6) Uani 1 6 d S . .
O2 O 0.3318(4) 0.0879(6) 0.3318(4) 0.049(4) Uani 1 2 d S . .

loop_
_atom_site_aniso_label
_atom_site_aniso_U_11
_atom_site_aniso_U_22
_atom_site_aniso_U_33
_atom_site_aniso_U_23
_atom_site_aniso_U_13
_atom_site_aniso_U_12
V1 0.0445(16) 0.059(3) 0.0445(16) -0.0036(14) -0.006(2) -0.0036(14)
C3 0.017(7) 0.017(7) 0.059(15) 0.012(8) 0.012(8) 0.019(11)
C4 0.024(8) 0.058(11) 0.089(13) 0.015(9) 0.003(8) 0.021(8)
N1 0.045(6) 0.038(7) 0.047(7) -0.022(6) -0.032(7) 0.012(6)
C1 0.053(11) 0.026(9) 0.047(10) -0.011(9) -0.005(8) -0.008(8)
C5 0.004(16) 0.091(14) 0.091(14) -0.013(19) -0.027(8) -0.027(8)
O3 0.036(6) 0.058(7) 0.082(9) 0.007(7) -0.003(6) -0.016(5)
O1 0.034(6) 0.034(6) 0.034(6) -0.006(6) -0.006(6) -0.006(6)
O2 0.051(6) 0.045(8) 0.051(6) -0.003(5) -0.008(7) -0.003(5)

loop_
_atom_type_symbol
_atom_type_description
_atom_type_scat_dispersion_real
_atom_type_scat_dispersion_imag
_atom_type_scat_source
C C 0.0033 0.0016 'International Tables Vol C Tables 4.2.6.8 and 6.1.1.4'
H H 0.0000 0.0000 'International Tables Vol C Tables 4.2.6.8 and 6.1.1.4'
N N 0.0061 0.0033 'International Tables Vol C Tables 4.2.6.8 and 6.1.1.4'
O O 0.0106 0.0060 'International Tables Vol C Tables 4.2.6.8 and 6.1.1.4'
V V 0.3005 0.5294 'International Tables Vol C Tables 4.2.6.8 and 6.1.1.4'

loop_
_geom_angle_atom_site_label_1
_geom_angle_atom_site_label_2
_geom_angle_atom_site_label_3
_geom_angle
_geom_angle_site_symmetry_1
_geom_angle_site_symmetry_3
O1 V1 O3 91.3(4) . 18
O1 V1 O3 91.3(4) . .
O3 V1 O3 88.1(5) 18 .
O1 V1 N1 87.6(5) . .
O3 V1 N1 88.9(4) 18 .
O3 V1 N1 176.7(4) . .
O1 V1 N1 87.6(5) . 18
O3 V1 N1 176.7(4) 18 18
O3 V1 N1 88.9(4) . 18
N1 V1 N1 94.1(5) . 18
O1 V1 O2 176.6(6) . .
O3 V1 O2 91.2(3) 18 .
O3 V1 O2 91.2(3) . .
N1 V1 O2 90.0(4) . .
N1 V1 O2 90.0(4) 18 .
C1 C2 C1 106.1(18) . 13
C1 C2 C3 127.0(9) . .
C1 C2 C3 127.0(9) 13 .
C4 C3 C4 115.4(17) 13 .
C4 C3 C2 122.3(8) 13 .
C4 C3 C2 122.3(8) . .
C3 C4 C4 122.3(8) . 14
C1 N1 N1 105.7(7) . 13
C1 N1 V1 136.6(9) . .
N1 N1 V1 117.6(3) 13 .
C2 C1 N1 111.3(14) . .
O3 C5 O3 128.4(19) . 17
C5 O3 V1 131.0(11) . .
V1 O1 V1 118.90(18) 6 .
V1 O1 V1 118.90(18) 6 5
V1 O1 V1 118.90(18) . 5

loop_
_geom_bond_atom_site_label_1
_geom_bond_atom_site_label_2
_geom_bond_distance
_geom_bond_site_symmetry_2
V1 O1 1.929(3) .
V1 O3 2.024(10) 18
V1 O3 2.024(10) .
V1 N1 2.081(12) .
V1 N1 2.081(12) 18
V1 O2 2.110(12) .
C2 C1 1.325(15) .
C2 C1 1.325(15) 13
C2 C3 1.51(2) .
C3 C4 1.327(15) 13
C3 C4 1.327(15) .
C4 C4 1.41(3) 14
N1 C1 1.343(13) .
N1 N1 1.393(17) 13
C5 O3 1.254(10) .
C5 O3 1.254(10) 17
O1 V1 1.929(3) 6
O1 V1 1.929(3) 5
